data_7211272
loop_
_publ_author_name
'Wang, Hui'
'Zhao, Xiao Ran'
'Jin, Wei Jun'

_publ_section_title
;
 The C-I&#x00B7;&#x00B7;&#x00B7;X&#x00AF; halogen bonding of
 tetraiodoethylene with halide anions in solution and cocrystals
 investigated by experiment and calculation.
;
_journal_issue 12
_journal_name_full 'Physical chemistry chemical physics : PCCP'
_journal_page_first 4320
_journal_page_last 4328
_journal_paper_doi 10.1039/c3cp43865a
_journal_volume 15
_journal_year 2013
_chemical_formula_sum 'C22 H36 Cl I12 N'
_chemical_formula_weight 1872.77
_chemical_name_systematic
;
?
;
_space_group_IT_number 139
_symmetry_cell_setting tetragonal
_symmetry_space_group_name_Hall '-I 4 2'
_symmetry_space_group_name_H-M 'I 4/m m m'
_atom_sites_solution_hydrogens geom
_atom_sites_solution_primary direct
_atom_sites_solution_secondary difmap
_audit_creation_method SHELXL-97
_cell_angle_alpha 90.00
_cell_angle_beta 90.00
_cell_angle_gamma 90.00
_cell_formula_units_Z 4
_cell_length_a 15.9134(8)
_cell_length_b 15.9134(8)
_cell_length_c 17.0463(18)
_cell_measurement_reflns_used 2960
_cell_measurement_temperature 110(2)
_cell_measurement_theta_max 25.98
_cell_measurement_theta_min 2.39
_cell_volume 4316.7(5)
_computing_cell_refinement 'Bruker SMART'
_computing_data_collection 'Bruker SMART'
_computing_data_reduction 'Bruker SAINT'
_computing_molecular_graphics 'Bruker SHELXTL'
_computing_publication_material 'Bruker SHELXTL'
_computing_structure_refinement 'SHELXL-97 (Sheldrick, 1997)'
_computing_structure_solution 'SHELXS-97 (Sheldrick, 1990)'
_diffrn_ambient_temperature 110(2)
_diffrn_measured_fraction_theta_full 1.000
_diffrn_measured_fraction_theta_max 1.000
_diffrn_measurement_device_type 'CCD area detector'
_diffrn_measurement_method 'phi and omega scans'
_diffrn_radiation_monochromator graphite
_diffrn_radiation_source 'fine-focus sealed tube'
_diffrn_radiation_type MoK\a
_diffrn_radiation_wavelength 0.71073
_diffrn_reflns_av_R_equivalents 0.0425
_diffrn_reflns_av_sigmaI/netI 0.0230
_diffrn_reflns_limit_h_max 19
_diffrn_reflns_limit_h_min -18
_diffrn_reflns_limit_k_max 19
_diffrn_reflns_limit_k_min -17
_diffrn_reflns_limit_l_max 17
_diffrn_reflns_limit_l_min -20
_diffrn_reflns_number 10965
_diffrn_reflns_theta_full 25.25
_diffrn_reflns_theta_max 25.25
_diffrn_reflns_theta_min 1.75
_exptl_absorpt_coefficient_mu 8.686
_exptl_absorpt_correction_T_max 0.3039
_exptl_absorpt_correction_T_min 0.2297
_exptl_absorpt_correction_type multi-scan
_exptl_absorpt_process_details SADABS
_exptl_crystal_density_diffrn 2.882
_exptl_crystal_density_method 'not measured'
_exptl_crystal_F_000 3312
_exptl_crystal_size_max 0.24
_exptl_crystal_size_mid 0.20
_exptl_crystal_size_min 0.18
_refine_diff_density_max 1.407
_refine_diff_density_min -4.257
_refine_diff_density_rms 0.272
_refine_ls_extinction_method none
_refine_ls_goodness_of_fit_ref 1.137
_refine_ls_hydrogen_treatment constr
_refine_ls_matrix_type full
_refine_ls_number_parameters 68
_refine_ls_number_reflns 1148
_refine_ls_number_restraints 6
_refine_ls_restrained_S_all 1.134
_refine_ls_R_factor_all 0.0571
_refine_ls_R_factor_gt 0.0517
_refine_ls_shift/su_max 0.000
_refine_ls_shift/su_mean 0.000
_refine_ls_structure_factor_coef Fsqd
_refine_ls_weighting_details 'calc w=1/[\s^2^(Fo^2^)+(0.0473P)^2^+234.5601P] where P=(Fo^2^+2Fc^2^)/3'
_refine_ls_weighting_scheme calc
_refine_ls_wR_factor_gt 0.1305
_refine_ls_wR_factor_ref 0.1342
_reflns_number_gt 1042
_reflns_number_total 1148
_reflns_threshold_expression >2sigma(I)
_cod_data_source_file c3cp43865a_3.txt
_cod_data_source_block 111219a_0m
_cod_depositor_comments
;
The following automatic conversions were performed:

'_symmetry_cell_setting' value 'Tetragonal' changed to 'tetragonal'
according to /home/saulius/struct/CIF-dictionaries/cif_core.dic
dictionary named 'cif_core.dic' version 2.4.2 from
2011-04-26.

'_exptl_absorpt_correction_type' value 'Multi-scan'
changed to 'multi-scan' according to
/home/saulius/struct/CIF-dictionaries/cif_core.dic dictionary named
'cif_core.dic' version 2.4.2 from 2011-04-26.

Automatic conversion script
Id: cif_fix_values 1891 2012-01-12 08:04:46Z andrius 
;
_cod_original_sg_symbol_H-M I4/mmm
_cod_database_code 7211272

loop_
_symmetry_equiv_pos_as_xyz
'x, y, z'
'-x, -y, z'
'-y, x, z'
'y, -x, z'
'-x, y, -z'
'x, -y, -z'
'y, x, -z'
'-y, -x, -z'
'x+1/2, y+1/2, z+1/2'
'-x+1/2, -y+1/2, z+1/2'
'-y+1/2, x+1/2, z+1/2'
'y+1/2, -x+1/2, z+1/2'
'-x+1/2, y+1/2, -z+1/2'
'x+1/2, -y+1/2, -z+1/2'
'y+1/2, x+1/2, -z+1/2'
'-y+1/2, -x+1/2, -z+1/2'
'-x, -y, -z'
'x, y, -z'
'y, -x, -z'
'-y, x, -z'
'x, -y, z'
'-x, y, z'
'-y, -x, z'
'y, x, z'
'-x+1/2, -y+1/2, -z+1/2'
'x+1/2, y+1/2, -z+1/2'
'y+1/2, -x+1/2, -z+1/2'
'-y+1/2, x+1/2, -z+1/2'
'x+1/2, -y+1/2, z+1/2'
'-x+1/2, y+1/2, z+1/2'
'-y+1/2, -x+1/2, z+1/2'
'y+1/2, x+1/2, z+1/2'

loop_
_atom_site_label
_atom_site_type_symbol
_atom_site_fract_x
_atom_site_fract_y
_atom_site_fract_z
_atom_site_U_iso_or_equiv
_atom_site_adp_type
_atom_site_occupancy
_atom_site_symmetry_multiplicity
_atom_site_calc_flag
_atom_site_refinement_flags
Cl1 Cl 0.0000 0.5000 0.5000 0.0275(15) Uani 1 8 d S
C1 C 0.5000 0.0774(9) 0.1965(9) 0.031(3) Uani 1 2 d S
H1A H 0.4498 0.0750 0.1623 0.038 Uiso 0.50 1 calc PR
H1B H 0.5502 0.0750 0.1623 0.038 Uiso 0.50 1 calc PR
C2 C 0.5000 0.1619(10) 0.2403(11) 0.044(4) Uani 1 2 d S
H2A H 0.4497 0.1654 0.2743 0.052 Uiso 0.50 1 calc PR
H2B H 0.5503 0.1654 0.2743 0.052 Uiso 0.50 1 calc PR
C3 C 0.5000 0.2336(9) 0.1843(11) 0.043(4) Uani 1 2 d S
H3A H 0.5502 0.2292 0.1503 0.052 Uiso 0.50 1 calc PR
H3B H 0.4498 0.2292 0.1503 0.052 Uiso 0.50 1 calc PR
C4 C 0.5000 0.3173(10) 0.2229(11) 0.046(4) Uani 1 2 d S
H4A H 0.5360 0.3156 0.2695 0.069 Uiso 0.50 1 calc PR
H4B H 0.4425 0.3320 0.2384 0.069 Uiso 0.50 1 calc PR
H4C H 0.5215 0.3596 0.1862 0.069 Uiso 0.50 1 calc PR
C5 C 0.542(2) 0.5000 0.0000 0.026(9) Uani 0.50 4 d SP
C6 C 0.7428(11) 0.7825(10) 0.9719(12) 0.025(4) Uani 0.50 1 d P
C7 C 0.967(3) 0.967(3) 1.0000 0.080(14) Uani 0.50 4 d SPU
I1 I 0.61197(6) 0.61197(6) 0.0000 0.0358(4) Uani 1 4 d S
I2 I 0.64559(6) 0.87158(6) 1.0000 0.0507(4) Uani 1 2 d S
I3 I 0.76737(6) 0.76737(6) 0.85309(7) 0.0488(4) Uani 1 2 d S
I4 I 1.0000 0.84276(12) 1.0000 0.0968(11) Uani 1 4 d S
N1 N 0.5000 0.0000 0.2500 0.033(6) Uani 1 8 d S

loop_
_atom_site_aniso_label
_atom_site_aniso_U_11
_atom_site_aniso_U_22
_atom_site_aniso_U_33
_atom_site_aniso_U_23
_atom_site_aniso_U_13
_atom_site_aniso_U_12
Cl1 0.011(3) 0.015(3) 0.056(5) 0.000 0.000 0.000
C1 0.023(7) 0.022(7) 0.049(9) 0.002(7) 0.000 0.000
C2 0.043(9) 0.022(8) 0.066(11) -0.001(8) 0.000 0.000
C3 0.048(10) 0.019(8) 0.064(11) 0.005(8) 0.000 0.000
C4 0.051(10) 0.025(8) 0.061(11) 0.007(8) 0.000 0.000
C5 0.020(16) 0.014(15) 0.04(2) 0.000 0.000 0.000
C6 0.019(8) 0.011(7) 0.046(11) -0.003(7) -0.004(7) 0.002(6)
C7 0.077(14) 0.077(14) 0.086(17) 0.000 0.000 0.001(10)
I1 0.0231(5) 0.0231(5) 0.0614(10) 0.000 0.000 -0.0086(5)
I2 0.0144(5) 0.0163(5) 0.1213(12) 0.000 0.000 0.0055(4)
I3 0.0485(5) 0.0485(5) 0.0493(7) 0.0065(4) 0.0065(4) 0.0020(5)
I4 0.0387(10) 0.0273(9) 0.224(3) 0.000 0.000 0.000
N1 0.019(7) 0.019(7) 0.060(18) 0.000 0.000 0.000

loop_
_atom_type_symbol
_atom_type_description
_atom_type_scat_dispersion_real
_atom_type_scat_dispersion_imag
_atom_type_scat_source
C C 0.0033 0.0016 'International Tables Vol C Tables 4.2.6.8 and 6.1.1.4'
H H 0.0000 0.0000 'International Tables Vol C Tables 4.2.6.8 and 6.1.1.4'
N N 0.0061 0.0033 'International Tables Vol C Tables 4.2.6.8 and 6.1.1.4'
Cl Cl 0.1484 0.1585 'International Tables Vol C Tables 4.2.6.8 and 6.1.1.4'
I I -0.4742 1.8119 'International Tables Vol C Tables 4.2.6.8 and 6.1.1.4'

loop_
_geom_angle_atom_site_label_1
_geom_angle_atom_site_label_2
_geom_angle_atom_site_label_3
_geom_angle
_geom_angle_site_symmetry_1
_geom_angle_site_symmetry_3
N1 C1 C2 114.5(12) . .
N1 C1 H1A 108.6 . .
C2 C1 H1A 108.6 . .
N1 C1 H1B 108.6 . .
C2 C1 H1B 108.6 . .
H1A C1 H1B 107.6 . .
C3 C2 C1 111.0(15) . .
C3 C2 H2A 109.4 . .
C1 C2 H2A 109.4 . .
C3 C2 H2B 109.4 . .
C1 C2 H2B 109.4 . .
H2A C2 H2B 108.0 . .
C4 C3 C2 113.8(16) . .
C4 C3 H3A 108.8 . .
C2 C3 H3A 108.8 . .
C4 C3 H3B 108.8 . .
C2 C3 H3B 108.8 . .
H3A C3 H3B 107.7 . .
C3 C4 H4A 109.5 . .
C3 C4 H4B 109.5 . .
H4A C4 H4B 109.5 . .
C3 C4 H4C 109.5 . .
H4A C4 H4C 109.5 . .
H4B C4 H4C 109.5 . .
C5 C5 C5 90.000(6) 19_565 3_655
C5 C5 C5 45.000(6) 19_565 17_665
C5 C5 C5 45.000(5) 3_655 17_665
C5 C5 I1 166.9(9) 19_565 .
C5 C5 I1 76.9(9) 3_655 .
C5 C5 I1 121.9(9) 17_665 .
C5 C5 I1 76.9(9) 19_565 19_565
C5 C5 I1 166.9(9) 3_655 19_565
C5 C5 I1 121.9(9) 17_665 19_565
I1 C5 I1 116.1(17) . 19_565
C6 C6 C6 90.000(2) 24 18_557
C6 C6 C6 46.9(16) 24 7_557
C6 C6 C6 43.1(16) 18_557 7_557
C6 C6 I3 77.6(5) 24 .
C6 C6 I3 167.2(5) 18_557 .
C6 C6 I3 124.4(19) 7_557 .
C6 C6 I2 166.9(5) 24 .
C6 C6 I2 77.2(5) 18_557 .
C6 C6 I2 120(2) 7_557 .
I3 C6 I2 115.4(8) . .
C7 C7 C7 90.00(9) 19_577 3_755
C7 C7 C7 45.00(3) 19_577 17_777
C7 C7 C7 45.00(2) 3_755 17_777
C7 C7 I4 74.9(16) 19_577 19_577
C7 C7 I4 164.9(16) 3_755 19_577
C7 C7 I4 119.9(16) 17_777 19_577
C7 C7 I4 164.9(16) 19_577 .
C7 C7 I4 74.9(16) 3_755 .
C7 C7 I4 119.9(16) 17_777 .
I4 C7 I4 120(3) 19_577 .
C5 I1 C5 26.1(17) 3_655 .
C6 I2 C6 25.7(10) 18_557 .
C6 I3 C6 24.9(9) 24 .
C7 I4 C7 30(3) 3_755 .
C1 N1 C1 110.7(6) 2_655 28_545
C1 N1 C1 107.0(12) 2_655 .
C1 N1 C1 110.7(6) 28_545 .
C1 N1 C1 110.7(6) 2_655 27
C1 N1 C1 107.0(12) 28_545 27
C1 N1 C1 110.7(6) . 27

loop_
_geom_bond_atom_site_label_1
_geom_bond_atom_site_label_2
_geom_bond_distance
_geom_bond_site_symmetry_2
C1 N1 1.532(14) .
C1 C2 1.54(2) .
C1 H1A 0.9900 .
C1 H1B 0.9900 .
C2 C3 1.49(2) .
C2 H2A 0.9900 .
C2 H2B 0.9900 .
C3 C4 1.49(2) .
C3 H3A 0.9900 .
C3 H3B 0.9900 .
C4 H4A 0.9800 .
C4 H4B 0.9800 .
C4 H4C 0.9800 .
C5 C5 0.95(5) 19_565
C5 C5 0.95(5) 3_655
C5 C5 1.34(7) 17_665
C5 I1 2.10(2) .
C5 I1 2.10(2) 19_565
C6 C6 0.89(3) 24
C6 C6 0.96(4) 18_557
C6 C6 1.31(4) 7_557
C6 I3 2.08(2) .
C6 I2 2.152(17) .
C7 C7 1.06(9) 19_577
C7 C7 1.06(9) 3_755
C7 C7 1.51(13) 17_777
C7 I4 2.04(3) 19_577
C7 I4 2.04(3) .
I1 C5 2.10(2) 3_655
I2 C6 2.152(17) 18_557
I3 C6 2.08(2) 24
I4 C7 2.04(3) 3_755
N1 C1 1.532(14) 2_655
N1 C1 1.532(14) 28_545
N1 C1 1.532(14) 27
